data_4075782
loop_
_publ_author_name
'Nemes, Gabriela Cretiu'
'Silaghi-Dumitrescu, Luminita'
'Silaghi-Dumitrescu, Ioan'
'Escudi\'e, Jean'
'Ranaivonjatovo, Henri'
'Molloy, Kieran C.'
'Mahon, Mary F.'
'Zukerman-Schpector, Julio'

_publ_section_title
;
 Difluorenylsilanes, -germanes, and -stannanes Exhibiting an Unprecedented
 Parallel Arrangement of the Fluorene Units
;
_journal_issue 6
_journal_name_full Organometallics
_journal_page_first 1134
_journal_paper_doi 10.1021/om049543y
_journal_volume 24
_journal_year 2005
_chemical_formula_sum 'C30 H28 Ge'
_chemical_formula_weight 461.13
_chemical_name_systematic
; 
 ? 
;
_space_group_IT_number 14
_symmetry_cell_setting monoclinic
_symmetry_space_group_name_Hall '-P 2ybc'
_symmetry_space_group_name_H-M 'P 1 21/c 1'
_atom_sites_solution_hydrogens geom
_atom_sites_solution_primary direct
_atom_sites_solution_secondary difmap
_audit_creation_method SHELXL-97
_cell_angle_alpha 90.00
_cell_angle_beta 99.833(9)
_cell_angle_gamma 90.00
_cell_formula_units_Z 4
_cell_length_a 13.1197(10)
_cell_length_b 7.4855(9)
_cell_length_c 24.557(2)
_cell_measurement_reflns_used 25
_cell_measurement_temperature 293(2)
_cell_measurement_theta_max 18.42
_cell_measurement_theta_min 9.98
_cell_volume 2376.3(4)
_computing_cell_refinement 'CAD4 Software (Enraf-Nonius,1989)'
_computing_data_collection 'CAD4 Software (Enraf-Nonius,1989)'
_computing_data_reduction 'XCAD4 (Harms & Wocadlo, 1995)'
_computing_molecular_graphics 'ZORTEP (Zsolnai, 1995)'
_computing_publication_material PARST95-Nardelli,PLATON-Spek,WinGX-Farrugia
_computing_structure_refinement 'SHELXL-97 (Sheldrick, 1997)'
_computing_structure_solution 'SHELXS-97 (Sheldrick, 1990)'
_diffrn_ambient_temperature 293(2)
_diffrn_measured_fraction_theta_full 0.999
_diffrn_measured_fraction_theta_max 0.999
_diffrn_measurement_device_type 'CAD4 Mach3'
_diffrn_measurement_method w/2q
_diffrn_radiation_monochromator graphite
_diffrn_radiation_source 'fine-focus sealed tube'
_diffrn_radiation_type MoK\a
_diffrn_radiation_wavelength 0.71073
_diffrn_reflns_av_R_equivalents 0.0395
_diffrn_reflns_av_sigmaI/netI 0.0906
_diffrn_reflns_limit_h_max 15
_diffrn_reflns_limit_h_min -15
_diffrn_reflns_limit_k_max 8
_diffrn_reflns_limit_k_min 0
_diffrn_reflns_limit_l_max 29
_diffrn_reflns_limit_l_min 0
_diffrn_reflns_number 4274
_diffrn_reflns_theta_full 25.00
_diffrn_reflns_theta_max 25.00
_diffrn_reflns_theta_min 1.58
_diffrn_standards_decay_% 2.
_diffrn_standards_interval_time 60
_diffrn_standards_number 3
_exptl_absorpt_coefficient_mu 1.303
_exptl_absorpt_correction_T_max 0.8780
_exptl_absorpt_correction_T_min 0.8550
_exptl_absorpt_correction_type psi-scan
_exptl_crystal_colour colourless
_exptl_crystal_density_diffrn 1.289
_exptl_crystal_density_method 'not measured'
_exptl_crystal_description irregular
_exptl_crystal_F_000 960
_exptl_crystal_size_max 0.30
_exptl_crystal_size_mid 0.10
_exptl_crystal_size_min 0.10
_refine_diff_density_max 0.332
_refine_diff_density_min -0.442
_refine_diff_density_rms 0.067
_refine_ls_extinction_method none
_refine_ls_goodness_of_fit_ref 0.995
_refine_ls_hydrogen_treatment riding
_refine_ls_matrix_type full
_refine_ls_number_parameters 284
_refine_ls_number_reflns 4165
_refine_ls_number_restraints 0
_refine_ls_restrained_S_all 0.995
_refine_ls_R_factor_all 0.1128
_refine_ls_R_factor_gt 0.0340
_refine_ls_shift/su_max 0.000
_refine_ls_shift/su_mean 0.000
_refine_ls_structure_factor_coef Fsqd
_refine_ls_weighting_details 'calc w=1/[\s^2^(Fo^2^)+(0.0415P)^2^+0.1552P] where P=(Fo^2^+2Fc^2^)/3'
_refine_ls_weighting_scheme calc
_refine_ls_wR_factor_gt 0.0799
_refine_ls_wR_factor_ref 0.1016
_reflns_number_gt 2305
_reflns_number_total 4165
_reflns_threshold_expression >2sigma(I)
_cod_data_source_file om049543ysi20041215_103715.cif
_cod_data_source_block 4b
_cod_original_cell_volume 2376.2(4)
_cod_original_sg_symbol_H-M P2(1)/c
_cod_database_code 4075782

loop_
_symmetry_equiv_pos_as_xyz
'x, y, z'
'-x, y+1/2, -z+1/2'
'-x, -y, -z'
'x, -y-1/2, z-1/2'

loop_
_atom_site_label
_atom_site_type_symbol
_atom_site_fract_x
_atom_site_fract_y
_atom_site_fract_z
_atom_site_U_iso_or_equiv
_atom_site_adp_type
_atom_site_occupancy
_atom_site_symmetry_multiplicity
_atom_site_calc_flag
_atom_site_refinement_flags
Ge Ge 0.70080(3) -0.08888(5) 0.354348(16) 0.03734(13) Uani 1 1 d .
C1 C 0.7244(4) -0.2039(6) 0.42603(17) 0.0684(14) Uani 1 1 d .
H1A H 0.6608 -0.2081 0.4403 0.103 Uiso 1 1 calc R
H1B H 0.7749 -0.1375 0.4509 0.103 Uiso 1 1 calc R
H1C H 0.7492 -0.3233 0.4224 0.103 Uiso 1 1 calc R
C2 C 0.5885(3) -0.2091(6) 0.30627(19) 0.0660(14) Uani 1 1 d .
H2A H 0.6137 -0.3176 0.2925 0.099 Uiso 1 1 calc R
H2B H 0.5619 -0.1324 0.2758 0.099 Uiso 1 1 calc R
H2C H 0.5343 -0.2367 0.3267 0.099 Uiso 1 1 calc R
C11 C 0.8265(3) -0.1183(5) 0.31777(15) 0.0421(10) Uani 1 1 d .
C12 C 0.8117(3) -0.0173(6) 0.26351(16) 0.0464(10) Uani 1 1 d .
C13 C 0.7416(4) -0.0480(7) 0.21614(18) 0.0658(14) Uani 1 1 d .
H13 H 0.6955 -0.1431 0.2141 0.079 Uiso 1 1 calc R
C14 C 0.7407(5) 0.0645(9) 0.1716(2) 0.0876(18) Uani 1 1 d .
H14 H 0.6933 0.0446 0.1394 0.105 Uiso 1 1 calc R
C15 C 0.8075(5) 0.2039(10) 0.1738(3) 0.096(2) Uani 1 1 d .
H15 H 0.8048 0.2781 0.1432 0.115 Uiso 1 1 calc R
C16 C 0.8788(4) 0.2370(7) 0.2203(2) 0.0759(15) Uani 1 1 d .
H16 H 0.9243 0.3328 0.2216 0.091 Uiso 1 1 calc R
C17 C 0.8814(3) 0.1226(5) 0.26572(18) 0.0521(11) Uani 1 1 d .
C18 C 0.9496(3) 0.1167(6) 0.31923(19) 0.0515(11) Uani 1 1 d .
C19 C 1.0337(4) 0.2244(7) 0.3406(3) 0.0759(16) Uani 1 1 d .
H19 H 1.0528 0.3205 0.3205 0.091 Uiso 1 1 calc R
C110 C 1.0875(4) 0.1838(9) 0.3923(3) 0.093(2) Uani 1 1 d .
H110 H 1.1431 0.2550 0.4076 0.112 Uiso 1 1 calc R
C111 C 1.0606(4) 0.0406(8) 0.4217(3) 0.0836(18) Uani 1 1 d .
H111 H 1.0992 0.0145 0.4562 0.100 Uiso 1 1 calc R
C112 C 0.9770(3) -0.0653(7) 0.40077(19) 0.0640(13) Uani 1 1 d .
H112 H 0.9592 -0.1623 0.4208 0.077 Uiso 1 1 calc R
C113 C 0.9199(3) -0.0250(6) 0.34940(17) 0.0462(10) Uani 1 1 d .
C114 C 0.8425(3) -0.3195(6) 0.31119(18) 0.0569(12) Uani 1 1 d .
H11A H 0.9050 -0.3394 0.2966 0.085 Uiso 1 1 calc R
H11B H 0.7849 -0.3683 0.2863 0.085 Uiso 1 1 calc R
H11C H 0.8479 -0.3768 0.3465 0.085 Uiso 1 1 calc R
C21 C 0.6561(3) 0.1643(5) 0.36524(15) 0.0379(9) Uani 1 1 d .
C22 C 0.5527(3) 0.1520(5) 0.38434(16) 0.0418(9) Uani 1 1 d .
C23 C 0.4564(3) 0.1040(6) 0.35546(19) 0.0585(12) Uani 1 1 d .
H23 H 0.4486 0.0714 0.3184 0.070 Uiso 1 1 calc R
C24 C 0.3718(3) 0.1053(8) 0.3825(2) 0.0791(16) Uani 1 1 d .
H24 H 0.3073 0.0719 0.3633 0.095 Uiso 1 1 calc R
C25 C 0.3815(4) 0.1548(10) 0.4368(2) 0.099(2) Uani 1 1 d .
H25 H 0.3237 0.1544 0.4541 0.119 Uiso 1 1 calc R
C26 C 0.4763(4) 0.2050(9) 0.4661(2) 0.0856(19) Uani 1 1 d .
H26 H 0.4829 0.2382 0.5030 0.103 Uiso 1 1 calc R
C27 C 0.5617(3) 0.2052(6) 0.43974(17) 0.0555(12) Uani 1 1 d .
C28 C 0.6678(3) 0.2622(6) 0.45905(17) 0.0538(11) Uani 1 1 d .
C29 C 0.7162(4) 0.3277(7) 0.50976(19) 0.0757(15) Uani 1 1 d .
H29 H 0.6800 0.3385 0.5390 0.091 Uiso 1 1 calc R
C210 C 0.8180(4) 0.3761(7) 0.5162(2) 0.0781(16) Uani 1 1 d .
H210 H 0.8512 0.4186 0.5502 0.094 Uiso 1 1 calc R
C211 C 0.8721(4) 0.3630(6) 0.4731(2) 0.0715(15) Uani 1 1 d .
H211 H 0.9410 0.3986 0.4781 0.086 Uiso 1 1 calc R
C212 C 0.8250(3) 0.2974(5) 0.42250(18) 0.0519(11) Uani 1 1 d .
H212 H 0.8620 0.2890 0.3935 0.062 Uiso 1 1 calc R
C213 C 0.7233(3) 0.2445(5) 0.41515(16) 0.0420(9) Uani 1 1 d .
C214 C 0.6508(3) 0.2749(6) 0.31200(17) 0.0528(11) Uani 1 1 d .
H21A H 0.6209 0.3895 0.3169 0.079 Uiso 1 1 calc R
H21B H 0.6089 0.2134 0.2819 0.079 Uiso 1 1 calc R
H21C H 0.7193 0.2907 0.3040 0.079 Uiso 1 1 calc R

loop_
_atom_site_aniso_label
_atom_site_aniso_U_11
_atom_site_aniso_U_22
_atom_site_aniso_U_33
_atom_site_aniso_U_23
_atom_site_aniso_U_13
_atom_site_aniso_U_12
Ge 0.0350(2) 0.0365(2) 0.0416(2) 0.0032(2) 0.00974(15) -0.0029(2)
C1 0.083(3) 0.066(3) 0.062(3) 0.025(3) 0.029(3) 0.020(3)
C2 0.050(3) 0.056(3) 0.089(4) -0.018(3) 0.006(2) -0.018(2)
C11 0.043(2) 0.041(2) 0.045(2) -0.0051(19) 0.0166(17) -0.0013(18)
C12 0.052(2) 0.048(2) 0.045(2) -0.003(2) 0.026(2) 0.003(2)
C13 0.077(3) 0.077(4) 0.046(3) -0.001(3) 0.018(2) -0.002(3)
C14 0.103(4) 0.117(5) 0.044(3) 0.010(3) 0.018(3) 0.013(4)
C15 0.117(5) 0.106(5) 0.074(4) 0.033(4) 0.047(4) 0.031(4)
C16 0.082(4) 0.062(3) 0.101(4) 0.012(3) 0.065(3) 0.004(3)
C17 0.059(3) 0.044(3) 0.062(3) 0.005(2) 0.038(2) -0.001(2)
C18 0.036(2) 0.044(3) 0.081(3) -0.012(2) 0.028(2) 0.000(2)
C19 0.044(3) 0.065(3) 0.127(5) -0.026(3) 0.040(3) -0.015(3)
C110 0.035(3) 0.094(5) 0.148(6) -0.049(5) 0.005(3) -0.006(3)
C111 0.038(3) 0.098(5) 0.107(5) -0.029(4) -0.009(3) 0.014(3)
C112 0.042(2) 0.070(3) 0.077(3) -0.003(3) 0.001(2) 0.015(3)
C113 0.031(2) 0.044(2) 0.065(3) -0.006(2) 0.015(2) 0.0052(18)
C114 0.061(3) 0.043(2) 0.073(3) -0.009(2) 0.028(2) 0.001(2)
C21 0.0342(19) 0.040(2) 0.039(2) 0.0005(18) 0.0061(16) 0.0036(18)
C22 0.036(2) 0.042(2) 0.048(2) 0.0066(18) 0.0082(18) 0.0054(17)
C23 0.038(2) 0.070(3) 0.067(3) 0.015(3) 0.0062(19) 0.005(2)
C24 0.032(2) 0.110(4) 0.094(4) 0.024(4) 0.007(2) 0.006(3)
C25 0.047(3) 0.176(7) 0.080(4) 0.034(4) 0.027(3) 0.016(4)
C26 0.060(3) 0.146(6) 0.056(3) 0.016(3) 0.024(3) 0.022(4)
C27 0.046(2) 0.073(3) 0.050(3) 0.011(2) 0.014(2) 0.010(2)
C28 0.050(3) 0.068(3) 0.044(3) 0.001(2) 0.009(2) 0.012(2)
C29 0.082(4) 0.097(4) 0.046(3) -0.014(3) 0.006(3) 0.021(3)
C210 0.086(4) 0.081(4) 0.060(3) -0.025(3) -0.009(3) 0.007(3)
C211 0.058(3) 0.067(3) 0.082(4) -0.022(3) -0.009(3) -0.005(2)
C212 0.046(2) 0.042(3) 0.070(3) -0.012(2) 0.015(2) -0.002(2)
C213 0.040(2) 0.038(2) 0.049(2) -0.0031(19) 0.0088(18) 0.0057(19)
C214 0.055(3) 0.044(2) 0.062(3) 0.013(2) 0.020(2) 0.009(2)

loop_
_atom_type_symbol
_atom_type_description
_atom_type_scat_dispersion_real
_atom_type_scat_dispersion_imag
_atom_type_scat_source
C C 0.0033 0.0016 'International Tables Vol C Tables 4.2.6.8 and 6.1.1.4'
H H 0.0000 0.0000 'International Tables Vol C Tables 4.2.6.8 and 6.1.1.4'
Si Si 0.0817 0.0704 'International Tables Vol C Tables 4.2.6.8 and 6.1.1.4'
Ge Ge 0.1547 1.8001 'International Tables Vol C Tables 4.2.6.8 and 6.1.1.4'

loop_
_geom_angle_atom_site_label_1
_geom_angle_atom_site_label_2
_geom_angle_atom_site_label_3
_geom_angle
C1 Ge C2 109.4(2)
C1 Ge C21 107.61(18)
C2 Ge C21 107.95(17)
C1 Ge C11 109.87(17)
C2 Ge C11 105.73(18)
C21 Ge C11 116.09(16)
C113 C11 C12 101.1(3)
C113 C11 C114 113.3(3)
C12 C11 C114 113.4(3)
C113 C11 Ge 112.0(2)
C12 C11 Ge 110.2(3)
C114 C11 Ge 106.9(3)
C13 C12 C17 120.1(4)
C13 C12 C11 128.9(4)
C17 C12 C11 111.0(4)
C12 C13 C14 118.9(5)
C15 C14 C13 121.3(5)
C14 C15 C16 121.1(6)
C15 C16 C17 118.2(5)
C12 C17 C16 120.3(5)
C12 C17 C18 108.2(4)
C16 C17 C18 131.5(4)
C113 C18 C19 121.2(5)
C113 C18 C17 108.6(4)
C19 C18 C17 130.2(5)
C110 C19 C18 117.8(5)
C111 C110 C19 121.4(5)
C110 C111 C112 120.8(6)
C111 C112 C113 119.1(5)
C112 C113 C18 119.7(4)
C112 C113 C11 129.4(4)
C18 C113 C11 110.9(4)
C213 C21 C22 101.7(3)
C213 C21 C214 114.3(3)
C22 C21 C214 112.6(3)
C213 C21 Ge 109.8(2)
C22 C21 Ge 106.3(3)
C214 C21 Ge 111.4(3)
C23 C22 C27 119.2(4)
C23 C22 C21 130.1(4)
C27 C22 C21 110.6(3)
C24 C23 C22 119.2(4)
C25 C24 C23 121.3(4)
C24 C25 C26 120.4(4)
C25 C26 C27 119.2(5)
C26 C27 C22 120.7(4)
C26 C27 C28 130.7(4)
C22 C27 C28 108.4(4)
C29 C28 C213 120.2(4)
C29 C28 C27 131.5(4)
C213 C28 C27 108.3(4)
C210 C29 C28 119.1(5)
C29 C210 C211 121.0(5)
C210 C211 C212 120.5(5)
C213 C212 C211 119.7(4)
C212 C213 C28 119.4(4)
C212 C213 C21 129.9(4)
C28 C213 C21 110.7(3)

loop_
_geom_bond_atom_site_label_1
_geom_bond_atom_site_label_2
_geom_bond_distance
Ge C1 1.937(4)
Ge C2 1.945(4)
Ge C21 2.015(4)
Ge C11 2.020(4)
C11 C113 1.506(5)
C11 C12 1.515(5)
C11 C114 1.533(5)
C12 C13 1.373(6)
C12 C17 1.385(6)
C13 C14 1.378(7)
C14 C15 1.358(8)
C15 C16 1.368(7)
C16 C17 1.403(6)
C17 C18 1.459(6)
C18 C113 1.387(6)
C18 C19 1.394(6)
C19 C110 1.378(7)
C110 C111 1.372(8)
C111 C112 1.380(6)
C112 C113 1.386(6)
C21 C213 1.507(5)
C21 C22 1.511(5)
C21 C214 1.539(5)
C22 C23 1.387(5)
C22 C27 1.403(5)
C23 C24 1.386(6)
C24 C25 1.370(7)
C25 C26 1.378(7)
C26 C27 1.386(6)
C27 C28 1.456(6)
C28 C29 1.387(6)
C28 C213 1.406(5)
C29 C210 1.366(7)
C210 C211 1.375(7)
C211 C212 1.380(6)
C212 C213 1.375(5)
